data_7012102
loop_
_publ_author_name
'He, Zhicong'
'Craig, Donald C.'
'Colbran, Stephen B.'

_publ_section_title
;
 Structures and properties of 6-aryl substituted
 tris(2-pyridylmethyl)amine transition metal complexes
;
_journal_issue 22
_journal_name_full 'Journal of the Chemical Society, Dalton Transactions'
_journal_page_first 4224
_journal_paper_doi 10.1039/b207406k
_journal_year 2002
_chemical_formula_moiety 'C106 H104 Cu4 N16 O14 4+, 4(B F4 1-), 5.2(H2 O)'
_chemical_formula_sum 'C106 H114.4 B4 Cu4 F16 N16 O19.2'
_chemical_formula_weight 2521.2
_space_group_IT_number 14
_symmetry_cell_setting monoclinic
_symmetry_space_group_name_Hall '-P 2ybc'
_symmetry_space_group_name_H-M 'P 1 21/c 1'
_atom_type_scat_source 'International Tables for X-ray Crystallography, Vol. IV'
_cell_angle_alpha 90
_cell_angle_beta 91.71(5)
_cell_angle_gamma 90
_cell_formula_units_Z 2
_cell_length_a 17.903(18)
_cell_length_b 18.445(15)
_cell_length_c 17.806(28)
_cell_measurement_reflns_used 10
_cell_measurement_temperature 294
_cell_measurement_theta_max 10
_cell_measurement_theta_min 9
_cell_volume 5877(12)
_diffrn_measurement_device_type 'Nonius CAD-4'
_diffrn_measurement_method \w--2\q
_diffrn_radiation_type 'Mo K\a'
_diffrn_radiation_wavelength 0.71073
_diffrn_reflns_av_R_equivalents 0.010
_diffrn_reflns_limit_h_max 17
_diffrn_reflns_limit_h_min 0
_diffrn_reflns_limit_k_max 17
_diffrn_reflns_limit_k_min 0
_diffrn_reflns_limit_l_max 17
_diffrn_reflns_limit_l_min -17
_diffrn_reflns_number 5692
_diffrn_reflns_theta_max 20
_diffrn_standards_decay_% 22
_diffrn_standards_interval_time 30min
_diffrn_standards_number 1
_exptl_absorpt_coefficient_mu 0.807
_exptl_absorpt_correction_type none
_exptl_crystal_colour green
_exptl_crystal_density_diffrn 1.42
_exptl_crystal_density_method 'not measured'
_exptl_crystal_description irregular
_exptl_crystal_F_000 2592.0
_exptl_crystal_size_rad 0.1
_refine_diff_density_max 0.83
_refine_diff_density_min -0.63
_refine_ls_extinction_method none
_refine_ls_goodness_of_fit_ref 1.71
_refine_ls_hydrogen_treatment noref
_refine_ls_number_parameters 307
_refine_ls_number_reflns 3261
_refine_ls_R_factor_gt 0.060
_refine_ls_shift/su_max 0.004
_refine_ls_structure_factor_coef F
_refine_ls_weighting_details 'w = 1/[\s^2^(F) + 0.0004F^2^]'
_refine_ls_weighting_scheme calc
_refine_ls_wR_factor_ref 0.088
_reflns_number_gt 3261
_reflns_number_total 5463
_reflns_threshold_expression I>2\s(I)
_cod_data_source_file b207406k.txt
_cod_data_source_block '[Cu4(L)4(CO3)2][BF4]4.5.2H2O'
_cod_original_sg_symbol_H-M 'P 21/c'
_cod_database_code 7012102

loop_
_symmetry_equiv_pos_site_id
_symmetry_equiv_pos_as_xyz
1 x,y,z
2 -x,1/2+y,1/2-z
3 -x,-y,-z
4 x,1/2-y,1/2+z

loop_
_atom_site_label
_atom_site_fract_x
_atom_site_fract_y
_atom_site_fract_z
_atom_site_U_iso_or_equiv
_atom_site_adp_type
_atom_site_type_symbol
_atom_site_occupancy
CuA 0.51831(7) 0.57913(6) 0.54318(6) 0.0571(4) Uani Cu 1.0
O1A 0.8879(5) 0.8873(4) 0.5109(5) 0.153(3) Uani O 1.0
O2A 0.9077(7) 0.6722(5) 0.7250(6) 0.245(8) Uani O 1.0
N1A 0.7055(5) 0.7705(4) 0.5751(3) 0.068(2) Uani N 1.0
N2A 0.6010(3) 0.5493(3) 0.6130(3) 0.056(1) Uani N 1.0
N3A 0.4510(4) 0.6343(3) 0.4744(3) 0.056(1) Uani N 1.0
N4A 0.5921(4) 0.6559(4) 0.5137(4) 0.052(1) Uani N 1.0
C1A 0.5826(5) 0.7198(5) 0.5658(5) 0.061(2) Uani C 1.0
C2A 0.6349(6) 0.7825(4) 0.5533(4) 0.068(2) Uani C 1.0
C3A 0.6100(7) 0.8467(5) 0.5237(5) 0.083(2) Uani C 1.0
C4A 0.6605(7) 0.9016(6) 0.5160(5) 0.098(3) Uani C 1.0
C5A 0.7335(8) 0.8923(6) 0.5375(5) 0.096(3) Uani C 1.0
C6A 0.7565(7) 0.8243(6) 0.5680(4) 0.080(2) Uani C 1.0
C7A 0.8335(5) 0.8028(5) 0.5920(5) 0.086(3) Uani C 1.0
C8A 0.8986(5) 0.8340(4) 0.5643(4) 0.119(2) Uani C 1.0
C9A 0.9679(6) 0.8112(5) 0.5903(6) 0.165(3) Uani C 1.0
C10A 0.9733(6) 0.7584(7) 0.6427(7) 0.179(5) Uani C 1.0
C11A 0.9112(7) 0.7261(5) 0.6718(6) 0.166(4) Uani C 1.0
C12A 0.8408(6) 0.7502(5) 0.6445(5) 0.117(3) Uani C 1.0
C13A 0.9477(11) 0.9137(12) 0.4761(13) 0.249(5) Uani C 1.0
C14A 0.9695(14) 0.6506(15) 0.7615(15) 0.331(9) Uani C 1.0
C15A 0.6656(5) 0.6209(5) 0.5223(5) 0.060(2) Uani C 1.0
C16A 0.6678(4) 0.5752(3) 0.5927(3) 0.063(2) Uani C 1.0
C17A 0.7324(4) 0.5604(4) 0.6320(5) 0.080(2) Uani C 1.0
C18A 0.7294(4) 0.5174(4) 0.6947(5) 0.093(2) Uani C 1.0
C19A 0.6615(5) 0.4900(4) 0.7168(4) 0.084(2) Uani C 1.0
C20A 0.5991(4) 0.5071(4) 0.6747(4) 0.065(1) Uani C 1.0
C21A 0.5706(6) 0.6758(5) 0.4353(5) 0.058(2) Uani C 1.0
C22A 0.4873(4) 0.6696(3) 0.4201(4) 0.061(1) Uani C 1.0
C23A 0.4513(5) 0.6980(4) 0.3585(4) 0.078(2) Uani C 1.0
C24A 0.3753(5) 0.6905(4) 0.3511(4) 0.091(2) Uani C 1.0
C25A 0.3366(4) 0.6544(4) 0.4060(5) 0.084(2) Uani C 1.0
C26A 0.3763(4) 0.6273(3) 0.4662(4) 0.066(1) Uani C 1.0
CuB 0.30750(7) 0.51841(6) 0.71794(6) 0.0586(5) Uani Cu 1.0
O1B 0.0986(4) 0.3704(4) 0.6055(4) 0.119(2) Uani O 1.0
O2B 0.3545(5) 0.2454(4) 0.7260(4) 0.113(3) Uani O 1.0
N1B 0.2066(4) 0.4706(4) 0.7719(4) 0.064(1) Uani N 1.0
N2B 0.2378(3) 0.5725(3) 0.6527(3) 0.064(1) Uani N 1.0
N3B 0.3879(3) 0.4932(4) 0.7914(3) 0.064(1) Uani N 1.0
N4B 0.2881(4) 0.6001(4) 0.7935(4) 0.063(1) Uani N 1.0
C1B 0.2370(6) 0.5726(6) 0.8525(5) 0.072(1) Uani C 1.0
C2B 0.1788(4) 0.5220(5) 0.8178(4) 0.071(1) Uani C 1.0
C3B 0.1044(6) 0.5259(6) 0.8339(5) 0.087(1) Uani C 1.0
C4B 0.0569(6) 0.4751(6) 0.8017(5) 0.096(2) Uani C 1.0
C5B 0.0836(6) 0.4234(6) 0.7558(5) 0.090(2) Uani C 1.0
C6B 0.1589(6) 0.4225(5) 0.7419(5) 0.074(1) Uani C 1.0
C7B 0.1963(5) 0.3639(4) 0.6969(4) 0.069(2) Uani C 1.0
C8B 0.1623(4) 0.3355(4) 0.6313(4) 0.089(2) Uani C 1.0
C9B 0.1926(5) 0.2761(5) 0.5965(5) 0.103(2) Uani C 1.0
C10B 0.2553(6) 0.2451(5) 0.6256(6) 0.089(2) Uani C 1.0
C11B 0.2908(6) 0.2709(4) 0.6898(6) 0.084(2) Uani C 1.0
C12B 0.2589(5) 0.3317(4) 0.7247(4) 0.077(2) Uani C 1.0
C13B 0.0614(10) 0.3431(11) 0.5413(9) 0.188(3) Uani C 1.0
C14B 0.3763(9) 0.1746(8) 0.7090(8) 0.133(5) Uani C 1.0
C15B 0.2565(6) 0.6620(5) 0.7508(6) 0.073(2) Uani C 1.0
C16B 0.2204(4) 0.6396(4) 0.6765(4) 0.074(1) Uani C 1.0
C17B 0.1757(5) 0.6854(4) 0.6356(5) 0.098(3) Uani C 1.0
C18B 0.1470(5) 0.6625(5) 0.5674(5) 0.111(3) Uani C 1.0
C19B 0.1639(5) 0.5938(5) 0.5414(4) 0.099(2) Uani C 1.0
C20B 0.2092(4) 0.5509(4) 0.5855(4) 0.076(1) Uani C 1.0
C21B 0.3623(6) 0.6162(6) 0.8280(5) 0.070(2) Uani C 1.0
C22B 0.4074(4) 0.5474(4) 0.8388(4) 0.071(1) Uani C 1.0
C23B 0.4678(5) 0.5432(5) 0.8869(4) 0.090(2) Uani C 1.0
C24B 0.5105(4) 0.4815(5) 0.8873(4) 0.104(2) Uani C 1.0
C25B 0.4918(5) 0.4250(4) 0.8392(5) 0.097(2) Uani C 1.0
C26B 0.4306(4) 0.4329(4) 0.7925(4) 0.076(1) Uani C 1.0
CC 0.4086(6) 0.5166(6) 0.6159(5) 0.051(2) Uani C 1.0
O1C 0.4501(4) 0.4983(3) 0.5603(4) 0.058(2) Uani O 1.0
O2C 0.3578(4) 0.4720(3) 0.6352(3) 0.052(2) Uani O 1.0
O3C 0.4193(4) 0.5768(4) 0.6482(3) 0.064(2) Uani O 1.0
BA 0.3433(3) 0.8460(3) 0.5439(3) 0.124(4) Uani B 1.0
F1A 0.4084(4) 0.8225(5) 0.5213(5) 0.198(5) Uani F 1.0
F2A 0.3366(5) 0.9156(4) 0.5287(5) 0.219(5) Uani F 1.0
F3A 0.2892(4) 0.8099(4) 0.5088(5) 0.195(3) Uani F 1.0
F4A 0.3390(5) 0.8359(5) 0.6169(4) 0.214(6) Uani F 1.0
BB 0.8662(7) 0.1459(9) 0.2040(7) 0.211(9) Uani B 0.63
F1B 0.8523(10) 0.1146(11) 0.1386(9) 0.243(9) Uani F 0.63
F2B 0.8037(10) 0.1721(11) 0.2302(10) 0.242(9) Uani F 0.63
F3B 0.8945(10) 0.0979(13) 0.2517(10) 0.313(9) Uani F 0.63
F4B 0.9144(13) 0.1991(14) 0.1957(12) 0.350(9) Uani F 0.63
BB' 0.8686(14) 0.1721(17) 0.1744(13) 0.232(9) Uani B 0.37
F1B' 0.9079(24) 0.1952(28) 0.2334(19) 0.365(9) Uani F 0.37
F2B' 0.8619(27) 0.2248(22) 0.1247(21) 0.356(9) Uani F 0.37
F3B' 0.9028(18) 0.1166(24) 0.1442(24) 0.307(9) Uani F 0.37
F4B' 0.8018(14) 0.1520(20) 0.1953(18) 0.204(9) Uani F 0.37
OW1 0.4346(5) 0.7219(4) 0.6854(4) 0.110(3) Uani O 1.0
OW2 0.8795(18) 0.3104(16) 0.0525(27) 0.371(9) Uani O 0.63
OW3 0.8498(13) 0.4073(22) -0.0987(26) 0.631(9) Uani O 1.0
H1C1A 0.5910 0.7023 0.6185 0.062 Uani H 1.0
H2C1A 0.5302 0.7379 0.5591 0.065 Uani H 1.0
HC3A 0.5563 0.8533 0.5080 0.089 Uani H 1.0
HC4A 0.6436 0.9491 0.4945 0.118 Uani H 1.0
HC5A 0.7703 0.9325 0.5319 0.111 Uani H 1.0
HC9A 1.0141 0.8336 0.5703 0.220 Uani H 1.0
HC10A 1.0240 0.7424 0.6611 0.234 Uani H 1.0
HC12A 0.7947 0.7276 0.6646 0.138 Uani H 1.0
H1C13A 0.9313 0.9517 0.4392 0.305 Uani H 1.0
H2C13A 0.9834 0.9354 0.5142 0.281 Uani H 1.0
H3C13A 0.9731 0.8735 0.4491 0.270 Uani H 1.0
H1C14A 0.9570 0.6114 0.7978 0.419 Uani H 1.0
H2C14A 1.0059 0.6317 0.7248 0.335 Uani H 1.0
H3C14A 0.9922 0.6926 0.7895 0.342 Uani H 1.0
H1C15A 0.7054 0.6588 0.5261 0.066 Uani H 1.0
H2C15A 0.6743 0.5893 0.4777 0.063 Uani H 1.0
HC17A 0.7811 0.5805 0.6155 0.091 Uani H 1.0
HC18A 0.7762 0.5058 0.7243 0.113 Uani H 1.0
HC19A 0.6584 0.4586 0.7623 0.097 Uani H 1.0
HC20A 0.5499 0.4876 0.6903 0.065 Uani H 1.0
H1C21A 0.5969 0.6426 0.4003 0.062 Uani H 1.0
H2C21A 0.5864 0.7269 0.4259 0.064 Uani H 1.0
HC23A 0.4799 0.7240 0.3192 0.087 Uani H 1.0
HC24A 0.3478 0.7110 0.3062 0.110 Uani H 1.0
HC25A 0.2811 0.6484 0.4015 0.099 Uani H 1.0
HC26A 0.3487 0.6012 0.5061 0.067 Uani H 1.0
H1C1B 0.2113 0.6146 0.8761 0.164 Uani H 1.0
H2C1B 0.2670 0.5458 0.8918 0.178 Uani H 1.0
HC3B 0.0852 0.5644 0.8679 0.088 Uani H 1.0
HC4B 0.0024 0.4764 0.8123 0.087 Uani H 1.0
HC5B 0.0493 0.3865 0.7324 0.095 Uani H 1.0
HC9B 0.1682 0.2561 0.5497 0.138 Uani H 1.0
HC10B 0.2767 0.2020 0.5997 0.102 Uani H 1.0
HC12B 0.2835 0.3516 0.7714 0.094 Uani H 1.0
H1C13B 0.0165 0.3737 0.5292 0.228 Uani H 1.0
H2C13B 0.0958 0.3441 0.4981 0.129 Uani H 1.0
H3C13B 0.0453 0.2921 0.5508 0.142 Uani H 1.0
H1C14B 0.4229 0.1622 0.7385 0.170 Uani H 1.0
H2C14B 0.3357 0.1401 0.7222 0.171 Uani H 1.0
H3C14B 0.3859 0.1709 0.6540 0.156 Uani H 1.0
H1C15B 0.2976 0.6971 0.7409 0.080 Uani H 1.0
H2C15B 0.2179 0.6860 0.7817 0.084 Uani H 1.0
HC17B 0.1639 0.7348 0.6550 0.114 Uani H 1.0
HC18B 0.1140 0.6953 0.5364 0.138 Uani H 1.0
HC19B 0.1435 0.5762 0.4918 0.116 Uani H 1.0
HC20B 0.2216 0.5012 0.5671 0.075 Uani H 1.0
H1C21B 0.3557 0.6398 0.8779 0.082 Uani H 1.0
H2C21B 0.3897 0.6499 0.7944 0.073 Uani H 1.0
HC23B 0.4807 0.5845 0.9214 0.103 Uani H 1.0
HC24B 0.5551 0.4774 0.9222 0.127 Uani H 1.0
HC25B 0.5224 0.3796 0.8387 0.115 Uani H 1.0
HC26B 0.4167 0.3923 0.7576 0.078 Uani H 1.0

loop_
_atom_site_aniso_label
_atom_site_aniso_U_11
_atom_site_aniso_U_22
_atom_site_aniso_U_33
_atom_site_aniso_U_12
_atom_site_aniso_U_13
_atom_site_aniso_U_23
_atom_site_aniso_type_symbol
CuA 0.0626(9) 0.0493(8) 0.0595(8) -0.0089(6) 0.0056(6) 0.0078(6) Cu
O1A 0.122(4) 0.152(6) 0.190(7) -0.060(5) 0.063(5) -0.013(4) O
O2A 0.296(9) 0.216(9) 0.220(9) 0.078(8) -0.062(8) 0.019(6) O
N1A 0.073(4) 0.067(3) 0.065(3) -0.014(3) 0.016(3) -0.016(3) N
N2A 0.061(2) 0.045(2) 0.062(2) 0.000(2) 0.001(2) -0.001(1) N
N3A 0.063(2) 0.043(2) 0.060(2) 0.001(2) 0.002(2) 0.000(1) N
N4A 0.060(2) 0.041(2) 0.056(2) -0.005(2) 0.013(2) -0.004(2) N
C1A 0.065(4) 0.053(3) 0.064(4) -0.001(3) 0.013(4) -0.012(3) C
C2A 0.077(3) 0.054(3) 0.073(3) -0.007(3) 0.014(3) -0.013(3) C
C3A 0.100(4) 0.051(3) 0.098(5) -0.004(3) 0.013(4) -0.010(3) C
C4A 0.126(7) 0.055(3) 0.115(6) -0.018(3) 0.016(6) -0.009(3) C
C5A 0.119(6) 0.071(3) 0.098(6) -0.035(4) 0.021(5) -0.017(4) C
C6A 0.089(4) 0.080(4) 0.073(5) -0.029(4) 0.020(4) -0.020(4) C
C7A 0.094(4) 0.075(6) 0.090(6) -0.022(4) 0.017(4) -0.049(4) C
C8A 0.090(4) 0.122(5) 0.148(6) -0.033(4) 0.029(4) -0.059(4) C
C9A 0.092(4) 0.185(9) 0.219(9) -0.015(4) 0.009(4) -0.095(5) C
C10A 0.131(4) 0.192(9) 0.211(9) 0.034(6) -0.040(5) -0.102(6) C
C11A 0.177(5) 0.154(6) 0.163(7) 0.039(6) -0.038(6) -0.047(4) C
C12A 0.139(4) 0.099(6) 0.112(6) 0.000(4) 0.000(4) -0.031(4) C
C13A 0.165(5) 0.269(9) 0.318(9) -0.093(7) 0.115(8) 0.026(9) C
C14A 0.380(9) 0.315(9) 0.291(9) 0.147(9) -0.126(9) 0.011(9) C
C15A 0.057(2) 0.050(3) 0.073(3) -0.006(2) 0.015(2) -0.010(2) C
C16A 0.057(2) 0.054(2) 0.078(2) 0.000(2) 0.001(2) -0.005(2) C
C17A 0.063(2) 0.071(4) 0.107(4) 0.004(2) -0.013(2) -0.007(3) C
C18A 0.086(2) 0.077(4) 0.112(4) 0.009(3) -0.032(3) 0.002(3) C
C19A 0.101(3) 0.064(3) 0.086(3) 0.004(3) -0.026(3) 0.008(2) C
C20A 0.082(2) 0.049(2) 0.065(2) 0.000(2) -0.007(2) 0.004(1) C
C21A 0.080(2) 0.041(2) 0.054(2) -0.009(2) 0.015(2) -0.003(2) C
C22A 0.083(2) 0.044(2) 0.057(2) -0.003(2) 0.001(2) 0.003(2) C
C23A 0.114(4) 0.053(3) 0.066(2) -0.003(3) -0.013(3) 0.009(2) C
C24A 0.115(4) 0.066(3) 0.089(3) 0.005(3) -0.032(3) 0.011(2) C
C25A 0.083(2) 0.068(3) 0.100(3) 0.008(2) -0.025(2) 0.003(2) C
C26A 0.064(2) 0.054(2) 0.080(2) 0.004(2) -0.006(2) -0.002(1) C
CuB 0.0684(9) 0.0572(8) 0.0508(8) 0.0017(7) 0.0148(6) -0.0047(6) Cu
O1B 0.127(4) 0.142(5) 0.089(4) 0.013(3) -0.010(3) -0.051(3) O
O2B 0.139(4) 0.107(4) 0.094(4) 0.021(4) 0.018(3) -0.005(4) O
N1B 0.073(2) 0.064(2) 0.056(2) -0.009(2) 0.019(2) -0.002(2) N
N2B 0.075(2) 0.063(2) 0.055(2) 0.002(1) 0.007(1) 0.004(2) N
N3B 0.073(2) 0.066(2) 0.052(2) 0.000(1) 0.007(1) 0.001(1) N
N4B 0.074(2) 0.060(2) 0.056(2) -0.004(1) 0.015(1) -0.010(2) N
C1B 0.080(2) 0.080(3) 0.056(2) -0.007(2) 0.021(2) -0.014(2) C
C2B 0.076(2) 0.078(3) 0.060(2) -0.009(2) 0.024(2) -0.009(2) C
C3B 0.079(2) 0.103(4) 0.083(3) -0.012(2) 0.033(2) -0.020(2) C
C4B 0.078(2) 0.113(5) 0.099(4) -0.021(2) 0.035(2) -0.022(3) C
C5B 0.080(2) 0.096(4) 0.094(4) -0.025(3) 0.029(2) -0.016(3) C
C6B 0.078(2) 0.072(2) 0.073(3) -0.017(2) 0.022(2) -0.007(2) C
C7B 0.096(4) 0.053(3) 0.060(3) -0.028(3) 0.021(3) -0.001(2) C
C8B 0.107(4) 0.085(3) 0.077(3) -0.018(3) 0.012(3) -0.025(2) C
C9B 0.113(5) 0.096(4) 0.099(4) -0.019(3) 0.015(3) -0.042(3) C
C10B 0.111(5) 0.064(3) 0.094(4) -0.027(3) 0.032(3) -0.017(3) C
C11B 0.112(4) 0.063(3) 0.079(3) -0.015(3) 0.028(3) 0.000(2) C
C12B 0.103(4) 0.063(3) 0.066(3) -0.018(3) 0.020(3) -0.001(2) C
C13B 0.163(7) 0.259(9) 0.139(5) 0.062(6) -0.048(5) -0.124(6) C
C14B 0.176(6) 0.109(5) 0.116(7) 0.040(5) 0.040(5) 0.010(4) C
C15B 0.084(3) 0.056(2) 0.081(3) 0.002(2) 0.015(2) -0.008(2) C
C16B 0.085(2) 0.062(2) 0.077(2) 0.008(2) 0.007(2) 0.005(2) C
C17B 0.107(3) 0.078(2) 0.108(4) 0.021(3) -0.002(3) 0.017(2) C
C18B 0.118(3) 0.109(3) 0.105(4) 0.024(3) -0.015(3) 0.028(3) C
C19B 0.106(3) 0.116(4) 0.074(2) 0.011(3) -0.013(2) 0.017(2) C
C20B 0.085(2) 0.086(2) 0.056(2) 0.002(2) 0.000(2) 0.005(2) C
C21B 0.079(2) 0.072(2) 0.060(2) -0.009(2) 0.013(1) -0.017(2) C
C22B 0.077(2) 0.083(2) 0.054(2) -0.005(2) 0.004(2) -0.007(2) C
C23B 0.087(2) 0.117(4) 0.065(2) -0.003(3) -0.007(2) -0.011(2) C
C24B 0.095(2) 0.132(5) 0.083(3) 0.010(3) -0.018(2) 0.002(3) C
C25B 0.093(2) 0.105(3) 0.092(3) 0.018(2) -0.012(2) 0.010(2) C
C26B 0.082(2) 0.074(2) 0.072(2) 0.009(2) 0.002(2) 0.006(2) C
CC 0.058(7) 0.048(7) 0.046(6) 0.000(6) 0.005(6) 0.000(6) C
O1C 0.067(4) 0.052(4) 0.057(4) -0.007(3) 0.021(4) -0.002(3) O
O2C 0.059(4) 0.049(4) 0.048(4) -0.009(4) 0.018(3) -0.002(3) O
O3C 0.086(5) 0.045(4) 0.060(4) -0.008(4) 0.019(4) -0.008(4) O
BA 0.147(6) 0.110(5) 0.115(5) -0.033(5) -0.001(4) 0.011(5) B
F1A 0.167(6) 0.248(9) 0.179(7) 0.008(6) 0.012(5) -0.017(6) F
F2A 0.247(9) 0.117(5) 0.292(9) -0.035(5) -0.041(7) 0.046(5) F
F3A 0.189(7) 0.170(7) 0.223(7) -0.053(6) -0.044(6) -0.026(5) F
F4A 0.218(8) 0.304(9) 0.121(5) -0.014(7) 0.007(5) 0.042(5) F
BB 0.115(9) 0.301(9) 0.215(9) 0.025(9) -0.054(9) -0.130(9) B
F1B 0.183(9) 0.323(9) 0.220(9) 0.035(9) -0.009(9) -0.162(9) F
F2B 0.203(9) 0.261(9) 0.262(9) 0.070(9) -0.006(9) -0.156(9) F
F3B 0.134(9) 0.482(9) 0.320(9) 0.078(9) -0.082(9) -0.027(9) F
F4B 0.264(9) 0.490(9) 0.292(9) -0.147(9) -0.061(9) -0.112(9) F
BB' 0.159(9) 0.307(9) 0.228(9) -0.001(9) -0.046(9) -0.124(9) B
F1B' 0.302(9) 0.510(9) 0.279(9) -0.174(9) -0.078(9) -0.137(9) F
F2B' 0.368(9) 0.364(9) 0.333(9) -0.045(9) -0.036(9) -0.038(9) F
F3B' 0.171(9) 0.443(9) 0.308(9) 0.081(9) 0.035(9) -0.132(9) F
F4B' 0.121(9) 0.262(9) 0.227(9) 0.068(9) -0.045(9) -0.125(9) F
OW1 0.149(8) 0.078(5) 0.104(6) -0.023(5) 0.034(6) -0.016(5) O
OW2 0.307(9) 0.215(9) 0.607(9) -0.054(9) 0.253(9) -0.203(9) O
OW3 0.229(9) 0.701(9) 0.967(9) -0.047(9) 0.113(9) -0.537(9) O

loop_
_geom_angle_atom_site_label_1
_geom_angle_atom_site_label_2
_geom_angle_atom_site_label_3
_geom_angle
_geom_angle_site_symmetry_1
_geom_angle_site_symmetry_2
_geom_angle_site_symmetry_3
_geom_angle_publ_flag
N2A CuA N3A 164.2(3) 1_555 1_555 1_555 no
N2A CuA N4A 82.8(3) 1_555 1_555 1_555 no
N2A CuA O1C 98.5(3) 1_555 1_555 1_555 no
N2A CuA O1C 97.3(2) 1_555 1_555 3_666 no
N3A CuA N4A 82.4(3) 1_555 1_555 1_555 no
N3A CuA O1C 96.8(3) 1_555 1_555 1_555 no
N3A CuA O1C 89.0(2) 1_555 1_555 3_666 no
N4A CuA O1C 172.8(3) 1_555 1_555 1_555 no
N4A CuA O1C 92.7(2) 1_555 1_555 3_666 no
O1C CuA O1C 80.2(3) 1_555 1_555 3_666 no
C8A O1A C13A 118.7(11) 1_555 1_555 1_555 no
C11A O2A C14A 119.9(13) 1_555 1_555 1_555 no
C2A N1A C6A 119.1(7) 1_555 1_555 1_555 no
CuA N2A C16A 112.7(4) 1_555 1_555 1_555 no
CuA N2A C20A 129.4(5) 1_555 1_555 1_555 no
C16A N2A C20A 117.8(3) 1_555 1_555 1_555 no
CuA N3A C22A 113.3(4) 1_555 1_555 1_555 no
CuA N3A C26A 127.1(4) 1_555 1_555 1_555 no
C22A N3A C26A 117.8(3) 1_555 1_555 1_555 no
CuA N4A C1A 107.5(5) 1_555 1_555 1_555 no
CuA N4A C15A 104.8(5) 1_555 1_555 1_555 no
CuA N4A C21A 105.4(5) 1_555 1_555 1_555 no
C1A N4A C15A 113.2(7) 1_555 1_555 1_555 no
C1A N4A C21A 110.8(7) 1_555 1_555 1_555 no
C15A N4A C21A 114.4(7) 1_555 1_555 1_555 no
N4A C1A C2A 115.2(7) 1_555 1_555 1_555 no
N1A C2A C1A 114.6(7) 1_555 1_555 1_555 no
N1A C2A C3A 123.7(9) 1_555 1_555 1_555 no
C1A C2A C3A 121.6(10) 1_555 1_555 1_555 no
C2A C3A C4A 118.1(12) 1_555 1_555 1_555 no
C3A C4A C5A 120.7(12) 1_555 1_555 1_555 no
C4A C5A C6A 118.9(11) 1_555 1_555 1_555 no
N1A C6A C5A 119.5(11) 1_555 1_555 1_555 no
N1A C6A C7A 113.5(10) 1_555 1_555 1_555 no
C5A C6A C7A 127.0(11) 1_555 1_555 1_555 no
C6A C7A C8A 124.2(9) 1_555 1_555 1_555 no
C6A C7A C12A 117.4(9) 1_555 1_555 1_555 no
C8A C7A C12A 118.4(8) 1_555 1_555 1_555 no
O1A C8A C7A 115.9(8) 1_555 1_555 1_555 no
O1A C8A C9A 123.7(8) 1_555 1_555 1_555 no
C7A C8A C9A 120.4(6) 1_555 1_555 1_555 no
C8A C9A C10A 119.9(8) 1_555 1_555 1_555 no
C9A C10A C11A 122.0(10) 1_555 1_555 1_555 no
O2A C11A C10A 128.8(10) 1_555 1_555 1_555 no
O2A C11A C12A 114.0(10) 1_555 1_555 1_555 no
C10A C11A C12A 117.3(10) 1_555 1_555 1_555 no
C7A C12A C11A 122.1(9) 1_555 1_555 1_555 no
N4A C15A C16A 109.5(7) 1_555 1_555 1_555 no
N2A C16A C15A 114.7(6) 1_555 1_555 1_555 no
N2A C16A C17A 122.6(4) 1_555 1_555 1_555 no
C15A C16A C17A 122.7(7) 1_555 1_555 1_555 no
C16A C17A C18A 118.8(6) 1_555 1_555 1_555 no
C17A C18A C19A 119.8(6) 1_555 1_555 1_555 no
C18A C19A C20A 118.1(5) 1_555 1_555 1_555 no
N2A C20A C19A 122.8(5) 1_555 1_555 1_555 no
N4A C21A C22A 112.0(7) 1_555 1_555 1_555 no
N3A C22A C21A 113.7(6) 1_555 1_555 1_555 no
N3A C22A C23A 122.6(4) 1_555 1_555 1_555 no
C21A C22A C23A 123.7(7) 1_555 1_555 1_555 no
C22A C23A C24A 118.8(6) 1_555 1_555 1_555 no
C23A C24A C25A 119.8(6) 1_555 1_555 1_555 no
C24A C25A C26A 118.1(5) 1_555 1_555 1_555 no
N3A C26A C25A 122.8(5) 1_555 1_555 1_555 no
N1B CuB N2B 87.0(2) 1_555 1_555 1_555 no
N1B CuB N3B 101.7(2) 1_555 1_555 1_555 no
N1B CuB N4B 81.6(3) 1_555 1_555 1_555 no
N1B CuB O2C 123.1(3) 1_555 1_555 1_555 no
N2B CuB N3B 162.9(3) 1_555 1_555 1_555 no
N2B CuB N4B 84.2(3) 1_555 1_555 1_555 no
N2B CuB O2C 94.3(3) 1_555 1_555 1_555 no
N3B CuB N4B 82.7(3) 1_555 1_555 1_555 no
N3B CuB O2C 93.1(3) 1_555 1_555 1_555 no
N4B CuB O2C 155.2(3) 1_555 1_555 1_555 no
C8B O1B C13B 118.3(10) 1_555 1_555 1_555 no
C11B O2B C14B 116.8(11) 1_555 1_555 1_555 no
CuB N1B C2B 107.3(5) 1_555 1_555 1_555 no
CuB N1B C6B 127.0(5) 1_555 1_555 1_555 no
C2B N1B C6B 117.7(6) 1_555 1_555 1_555 no
CuB N2B C16B 115.5(4) 1_555 1_555 1_555 no
CuB N2B C20B 126.6(5) 1_555 1_555 1_555 no
C16B N2B C20B 117.8(3) 1_555 1_555 1_555 no
CuB N3B C22B 114.3(4) 1_555 1_555 1_555 no
CuB N3B C26B 127.3(5) 1_555 1_555 1_555 no
C22B N3B C26B 117.8(3) 1_555 1_555 1_555 no
CuB N4B C1B 109.2(6) 1_555 1_555 1_555 no
CuB N4B C15B 107.4(6) 1_555 1_555 1_555 no
CuB N4B C21B 104.6(6) 1_555 1_555 1_555 no
C1B N4B C15B 112.9(8) 1_555 1_555 1_555 no
C1B N4B C21B 109.7(7) 1_555 1_555 1_555 no
C15B N4B C21B 112.7(8) 1_555 1_555 1_555 no
N4B C1B C2B 110.4(7) 1_555 1_555 1_555 no
N1B C2B C1B 114.6(6) 1_555 1_555 1_555 no
N1B C2B C3B 122.6(8) 1_555 1_555 1_555 no
C1B C2B C3B 122.8(9) 1_555 1_555 1_555 no
C2B C3B C4B 117.8(10) 1_555 1_555 1_555 no
C3B C4B C5B 120.4(11) 1_555 1_555 1_555 no
C4B C5B C6B 118.8(11) 1_555 1_555 1_555 no
N1B C6B C5B 122.6(10) 1_555 1_555 1_555 no
N1B C6B C7B 113.6(8) 1_555 1_555 1_555 no
C5B C6B C7B 123.7(10) 1_555 1_555 1_555 no
C6B C7B C8B 121.3(8) 1_555 1_555 1_555 no
C6B C7B C12B 119.8(8) 1_555 1_555 1_555 no
C8B C7B C12B 118.4(8) 1_555 1_555 1_555 no
O1B C8B C7B 115.9(8) 1_555 1_555 1_555 no
O1B C8B C9B 123.7(8) 1_555 1_555 1_555 no
C7B C8B C9B 120.4(6) 1_555 1_555 1_555 no
C8B C9B C10B 119.9(8) 1_555 1_555 1_555 no
C9B C10B C11B 122.0(10) 1_555 1_555 1_555 no
O2B C11B C10B 128.8(10) 1_555 1_555 1_555 no
O2B C11B C12B 114.0(10) 1_555 1_555 1_555 no
C10B C11B C12B 117.3(10) 1_555 1_555 1_555 no
C7B C12B C11B 122.1(9) 1_555 1_555 1_555 no
N4B C15B C16B 112.8(7) 1_555 1_555 1_555 no
N2B C16B C15B 115.5(6) 1_555 1_555 1_555 no
N2B C16B C17B 122.6(4) 1_555 1_555 1_555 no
C15B C16B C17B 121.9(7) 1_555 1_555 1_555 no
C16B C17B C18B 118.8(6) 1_555 1_555 1_555 no
C17B C18B C19B 119.8(6) 1_555 1_555 1_555 no
C18B C19B C20B 118.1(5) 1_555 1_555 1_555 no
N2B C20B C19B 122.8(5) 1_555 1_555 1_555 no
N4B C21B C22B 110.8(8) 1_555 1_555 1_555 no
N3B C22B C21B 114.5(6) 1_555 1_555 1_555 no
N3B C22B C23B 122.6(4) 1_555 1_555 1_555 no
C21B C22B C23B 122.6(7) 1_555 1_555 1_555 no
C22B C23B C24B 118.8(6) 1_555 1_555 1_555 no
C23B C24B C25B 119.8(6) 1_555 1_555 1_555 no
C24B C25B C26B 118.1(5) 1_555 1_555 1_555 no
N3B C26B C25B 122.8(5) 1_555 1_555 1_555 no
O1C CC O2C 117.6(9) 1_555 1_555 1_555 no
O1C CC O3C 119.6(9) 1_555 1_555 1_555 no
O2C CC O3C 122.9(9) 1_555 1_555 1_555 no
CuA O1C CC 107.0(6) 1_555 1_555 1_555 no
CuA O1C CuA 99.8(3) 1_555 1_555 3_666 no
CC O1C CuA 152.7(6) 1_555 1_555 3_666 no
CuB O2C CC 105.6(6) 1_555 1_555 1_555 no
F1A BA F2A 109.47(0) 1_555 1_555 1_555 no

loop_
_geom_bond_atom_site_label_1
_geom_bond_atom_site_label_2
_geom_bond_distance
_geom_bond_site_symmetry_1
_geom_bond_site_symmetry_2
_geom_bond_publ_flag
CuA N2A 1.982(5) 1_555 1_555 no
CuA N3A 1.974(5) 1_555 1_555 no
CuA N4A 2.017(7) 1_555 1_555 no
CuA O1C 1.957(6) 1_555 1_555 no
CuA O1C 2.411(6) 1_555 3_666 no
O1A C8A 1.377(9) 1_555 1_555 no
O1A C13A 1.344(14) 1_555 1_555 no
O2A C11A 1.376(11) 1_555 1_555 no
O2A C14A 1.328(15) 1_555 1_555 no
N1A C2A 1.331(10) 1_555 1_555 no
N1A C6A 1.357(12) 1_555 1_555 no
N2A C16A 1.347(5) 1_555 1_555 no
N2A C20A 1.348(6) 1_555 1_555 no
N3A C22A 1.347(5) 1_555 1_555 no
N3A C26A 1.348(6) 1_555 1_555 no
N4A C1A 1.512(10) 1_555 1_555 no
N4A C15A 1.470(11) 1_555 1_555 no
N4A C21A 1.483(11) 1_555 1_555 no
C1A C2A 1.509(12) 1_555 1_555 no
C2A C3A 1.365(12) 1_555 1_555 no
C3A C4A 1.368(14) 1_555 1_555 no
C4A C5A 1.362(16) 1_555 1_555 no
C5A C6A 1.423(16) 1_555 1_555 no
C6A C7A 1.485(14) 1_555 1_555 no
C7A C8A 1.402(10) 1_555 1_555 no
C7A C12A 1.350(11) 1_555 1_555 no
C8A C9A 1.378(9) 1_555 1_555 no
C9A C10A 1.350(12) 1_555 1_555 no
C10A C11A 1.377(13) 1_555 1_555 no
C11A C12A 1.410(12) 1_555 1_555 no
C15A C16A 1.510(11) 1_555 1_555 no
C16A C17A 1.361(6) 1_555 1_555 no
C17A C18A 1.372(7) 1_555 1_555 no
C18A C19A 1.384(7) 1_555 1_555 no
C19A C20A 1.364(7) 1_555 1_555 no
C21A C22A 1.513(11) 1_555 1_555 no
C22A C23A 1.361(6) 1_555 1_555 no
C23A C24A 1.372(7) 1_555 1_555 no
C24A C25A 1.384(7) 1_555 1_555 no
C25A C26A 1.364(7) 1_555 1_555 no
CuB N1B 2.251(6) 1_555 1_555 no
CuB N2B 1.954(5) 1_555 1_555 no
CuB N3B 1.973(5) 1_555 1_555 no
CuB N4B 2.057(7) 1_555 1_555 no
CuB O2C 1.948(5) 1_555 1_555 no
O1B C8B 1.377(9) 1_555 1_555 no
O1B C13B 1.399(14) 1_555 1_555 no
O2B C11B 1.376(11) 1_555 1_555 no
O2B C14B 1.399(14) 1_555 1_555 no
N1B C2B 1.356(10) 1_555 1_555 no
N1B C6B 1.333(11) 1_555 1_555 no
N2B C16B 1.347(5) 1_555 1_555 no
N2B C20B 1.348(6) 1_555 1_555 no
N3B C22B 1.347(5) 1_555 1_555 no
N3B C26B 1.348(6) 1_555 1_555 no
N4B C1B 1.502(11) 1_555 1_555 no
N4B C15B 1.475(12) 1_555 1_555 no
N4B C21B 1.476(12) 1_555 1_555 no
C1B C2B 1.516(12) 1_555 1_555 no
C2B C3B 1.373(12) 1_555 1_555 no
C3B C4B 1.379(14) 1_555 1_555 no
C4B C5B 1.352(14) 1_555 1_555 no
C5B C6B 1.378(13) 1_555 1_555 no
C6B C7B 1.512(12) 1_555 1_555 no
C7B C8B 1.402(10) 1_555 1_555 no
C7B C12B 1.350(11) 1_555 1_555 no
C8B C9B 1.378(9) 1_555 1_555 no
C9B C10B 1.350(12) 1_555 1_555 no
C10B C11B 1.377(13) 1_555 1_555 no
C11B C12B 1.410(12) 1_555 1_555 no
C15B C16B 1.511(11) 1_555 1_555 no
C16B C17B 1.361(6) 1_555 1_555 no
C17B C18B 1.372(7) 1_555 1_555 no
C18B C19B 1.384(7) 1_555 1_555 no
C19B C20B 1.364(7) 1_555 1_555 no
C21B C22B 1.514(12) 1_555 1_555 no
C22B C23B 1.361(6) 1_555 1_555 no
C23B C24B 1.372(7) 1_555 1_555 no
C24B C25B 1.384(7) 1_555 1_555 no
C25B C26B 1.364(7) 1_555 1_555 no
CC O1C 1.301(10) 1_555 1_555 no
CC O2C 1.281(10) 1_555 1_555 no
CC O3C 1.262(10) 1_555 1_555 no
O1C CuA 2.411(6) 1_555 3_666 no
BA F1A 1.317(4) 1_555 1_555 no
